data_4338286
loop_
_publ_author_name
'Berkeley, Emily R.'
'Ewing, William C.'
'Carroll, Patrick J.'
'Sneddon, Larry G.'

_publ_section_title
;
 Synthesis, Structural Characterization, and Reactivity Studies of
 5-CF3SO3-B10H13.
;
_journal_issue 10
_journal_name_full 'Inorganic chemistry'
_journal_page_first 5348
_journal_page_last 5358
_journal_paper_doi 10.1021/ic500684b
_journal_volume 53
_journal_year 2014
_chemical_formula_sum 'C10 H33 B10 I'
_chemical_formula_weight 388.36
_space_group_IT_number 2
_symmetry_cell_setting triclinic
_symmetry_Int_Tables_number 2
_symmetry_space_group_name_Hall '-P 1'
_symmetry_space_group_name_H-M 'P -1'
_atom_sites_solution_hydrogens geom
_atom_sites_solution_primary direct
_audit_creation_method SHELXL-97
_cell_angle_alpha 106.352(2)
_cell_angle_beta 108.944(2)
_cell_angle_gamma 90.169(2)
_cell_formula_units_Z 2
_cell_length_a 8.9773(6)
_cell_length_b 9.1710(6)
_cell_length_c 13.2526(9)
_cell_measurement_temperature 143(1)
_cell_volume 984.89(12)
_computing_data_collection 'Bruker APEX2'
_computing_data_reduction 'Bruker SAINT'
_computing_structure_refinement 'SHELXL-97 (Sheldrick, 2008)'
_computing_structure_solution 'SHELXS-97 (Sheldrick, 2008)'
_diffrn_ambient_temperature 143(1)
_diffrn_measured_fraction_theta_full 0.975
_diffrn_measured_fraction_theta_max 0.975
_diffrn_measurement_device 'CCD Area Detector'
_diffrn_measurement_device_type 'Bruker APEXII'
_diffrn_measurement_method 'phi and omega scans'
_diffrn_radiation_monochromator graphite
_diffrn_radiation_source 'sealed tube'
_diffrn_radiation_type MoK\a
_diffrn_radiation_wavelength 0.71073
_diffrn_reflns_av_R_equivalents 0.0305
_diffrn_reflns_av_sigmaI/netI 0.0219
_diffrn_reflns_limit_h_max 11
_diffrn_reflns_limit_h_min -10
_diffrn_reflns_limit_k_max 11
_diffrn_reflns_limit_k_min -11
_diffrn_reflns_limit_l_max 15
_diffrn_reflns_limit_l_min -17
_diffrn_reflns_number 22480
_diffrn_reflns_theta_full 27.47
_diffrn_reflns_theta_max 27.47
_diffrn_reflns_theta_min 1.70
_exptl_absorpt_coefficient_mu 1.611
_exptl_absorpt_correction_T_max 0.7456
_exptl_absorpt_correction_T_min 0.6692
_exptl_absorpt_correction_type multi-scan
_exptl_absorpt_process_details '(SADABS; Sheldrick, 2007)'
_exptl_crystal_density_diffrn 1.310
_exptl_crystal_density_method 'not measured'
_exptl_crystal_F_000 392
_exptl_crystal_size_max 0.28
_exptl_crystal_size_mid 0.10
_exptl_crystal_size_min 0.04
_refine_diff_density_max 2.019
_refine_diff_density_min -0.634
_refine_diff_density_rms 0.081
_refine_ls_extinction_method none
_refine_ls_goodness_of_fit_ref 1.248
_refine_ls_hydrogen_treatment mixed
_refine_ls_matrix_type full
_refine_ls_number_parameters 237
_refine_ls_number_reflns 4387
_refine_ls_number_restraints 0
_refine_ls_restrained_S_all 1.248
_refine_ls_R_factor_all 0.0273
_refine_ls_R_factor_gt 0.0238
_refine_ls_shift/su_max 0.002
_refine_ls_shift/su_mean 0.000
_refine_ls_structure_factor_coef Fsqd
_refine_ls_weighting_details 'calc w=1/[\s^2^(Fo^2^)+(0.0321P)^2^+0.2574P] where P=(Fo^2^+2Fc^2^)/3'
_refine_ls_weighting_scheme calc
_refine_ls_wR_factor_gt 0.0614
_refine_ls_wR_factor_ref 0.0634
_reflns_number_gt 4080
_reflns_number_total 4387
_reflns_threshold_expression >2sigma(I)
_cod_data_source_file ic500684b_si_002.cif
_cod_data_source_block UP3396(CMPD5)
_cod_depositor_comments
;
The following automatic conversions were performed:
'_atom_site_symetry_multiplicity' tag replaced with
'_atom_site_symmetry_multiplicity'.

Automatic conversion script
Id: cif_correct_tags 1440 2010-10-19 06:21:57Z saulius 

 Adding full bibliography for 4338285--4338289.cif.
;
_cod_original_cell_volume 984.89(11)
_cod_original_sg_symbol_H-M 'P -1       '
_cod_database_code 4338286

loop_
_symmetry_equiv_pos_as_xyz
'x, y, z'
'-x, -y, -z'

loop_
_atom_site_label
_atom_site_type_symbol
_atom_site_fract_x
_atom_site_fract_y
_atom_site_fract_z
_atom_site_U_iso_or_equiv
_atom_site_adp_type
_atom_site_occupancy
_atom_site_symmetry_multiplicity
_atom_site_calc_flag
_atom_site_refinement_flags
I1 I 0.715073(15) 0.703831(14) 0.668164(11) 0.02749(6) Uani 1 1 d .
B1 B 0.9009(3) 0.3772(3) 0.6248(2) 0.0234(4) Uani 1 1 d .
B2 B 0.7875(3) 0.3405(3) 0.7053(2) 0.0227(4) Uani 1 1 d .
B3 B 0.8708(3) 0.1889(3) 0.6315(2) 0.0249(5) Uani 1 1 d .
B4 B 0.9007(3) 0.2173(3) 0.5113(2) 0.0251(5) Uani 1 1 d .
B5 B 0.7213(3) 0.4570(2) 0.61416(19) 0.0204(4) Uani 1 1 d .
B6 B 0.5852(3) 0.3356(3) 0.63886(19) 0.0212(4) Uani 1 1 d .
B7 B 0.6745(3) 0.1589(3) 0.6252(2) 0.0240(5) Uani 1 1 d .
B8 B 0.7480(3) 0.0781(3) 0.4981(2) 0.0256(5) Uani 1 1 d .
B9 B 0.7246(3) 0.1848(3) 0.3995(2) 0.0240(4) Uani 1 1 d .
B10 B 0.7975(3) 0.3775(3) 0.4867(2) 0.0224(4) Uani 1 1 d .
C1 C 0.4500(2) 0.3828(2) 0.68917(18) 0.0242(4) Uani 1 1 d .
H1a H 0.4541 0.4934 0.7131 0.032 Uiso 1 1 calc R
H1b H 0.3482 0.3431 0.6314 0.032 Uiso 1 1 calc R
C2 C 0.4638(2) 0.3232(2) 0.78895(18) 0.0256(4) Uani 1 1 d .
H2a H 0.4695 0.2138 0.7665 0.034 Uiso 1 1 calc R
H2b H 0.5619 0.3698 0.8489 0.034 Uiso 1 1 calc R
C3 C 0.3260(3) 0.3556(3) 0.83380(18) 0.0279(4) Uani 1 1 d .
H3a H 0.3120 0.4634 0.8482 0.037 Uiso 1 1 calc R
H3b H 0.2295 0.2987 0.7772 0.037 Uiso 1 1 calc R
C4 C 0.3524(3) 0.3126(3) 0.94026(19) 0.0310(5) Uani 1 1 d .
H4a H 0.4460 0.3733 0.9979 0.041 Uiso 1 1 calc R
H4b H 0.3720 0.2060 0.9269 0.041 Uiso 1 1 calc R
C5 C 0.2131(3) 0.3367(3) 0.9818(2) 0.0445(6) Uani 1 1 d .
H5a H 0.1939 0.4423 0.9962 0.067 Uiso 1 1 calc R
H5b H 0.2363 0.3087 1.0494 0.067 Uiso 1 1 calc R
H5c H 0.1207 0.2744 0.9260 0.067 Uiso 1 1 calc R
C6 C 0.6919(3) 0.1138(3) 0.27078(18) 0.0296(5) Uani 1 1 d .
H6a H 0.7248 0.0115 0.2579 0.039 Uiso 1 1 calc R
H6b H 0.5786 0.1045 0.2321 0.039 Uiso 1 1 calc R
C7 C 0.7736(3) 0.2025(3) 0.21879(19) 0.0311(5) Uani 1 1 d .
H7a H 0.8852 0.2252 0.2634 0.041 Uiso 1 1 calc R
H7b H 0.7287 0.2988 0.2201 0.041 Uiso 1 1 calc R
C8 C 0.7567(3) 0.1151(2) 0.09891(19) 0.0300(5) Uani 1 1 d .
H8a H 0.8055 0.0209 0.0989 0.040 Uiso 1 1 calc R
H8b H 0.6449 0.0877 0.0562 0.040 Uiso 1 1 calc R
C9 C 0.8286(3) 0.1994(3) 0.0397(2) 0.0369(5) Uani 1 1 d .
H9a H 0.9401 0.2295 0.0824 0.049 Uiso 1 1 calc R
H9b H 0.7772 0.2916 0.0359 0.049 Uiso 1 1 calc R
C10 C 0.8109(3) 0.1014(3) -0.0780(2) 0.0388(6) Uani 1 1 d .
H10a H 0.8664 0.0127 -0.0743 0.058 Uiso 1 1 calc R
H10b H 0.8543 0.1594 -0.1138 0.058 Uiso 1 1 calc R
H10c H 0.7007 0.0701 -0.1202 0.058 Uiso 1 1 calc R
H1 H 1.004(3) 0.453(3) 0.668(2) 0.040(7) Uiso 1 1 d .
H2 H 0.828(3) 0.381(3) 0.794(2) 0.031(7) Uiso 1 1 d .
H3 H 0.959(3) 0.122(3) 0.683(2) 0.034(7) Uiso 1 1 d .
H4 H 1.006(3) 0.188(3) 0.494(2) 0.031(7) Uiso 1 1 d .
H7 H 0.643(3) 0.077(3) 0.660(2) 0.021(6) Uiso 1 1 d .
H8 H 0.739(3) -0.043(3) 0.470(2) 0.033(7) Uiso 1 1 d .
H10 H 0.832(3) 0.459(3) 0.454(2) 0.029(6) Uiso 1 1 d .
H56 H 0.586(3) 0.397(3) 0.558(2) 0.025(6) Uiso 1 1 d .
H67 H 0.553(3) 0.200(3) 0.567(2) 0.032(7) Uiso 1 1 d .
H89 H 0.632(3) 0.118(3) 0.435(2) 0.043(8) Uiso 1 1 d .
H910 H 0.657(3) 0.323(3) 0.423(2) 0.032(7) Uiso 1 1 d .

loop_
_atom_site_aniso_label
_atom_site_aniso_U_11
_atom_site_aniso_U_22
_atom_site_aniso_U_33
_atom_site_aniso_U_23
_atom_site_aniso_U_13
_atom_site_aniso_U_12
I1 0.02568(8) 0.01924(8) 0.03328(9) 0.00557(6) 0.00633(6) 0.00311(5)
B1 0.0161(10) 0.0228(11) 0.0286(11) 0.0084(9) 0.0036(9) 0.0023(8)
B2 0.0209(10) 0.0219(10) 0.0240(11) 0.0091(9) 0.0042(9) 0.0032(8)
B3 0.0192(10) 0.0252(11) 0.0304(12) 0.0114(9) 0.0061(9) 0.0059(8)
B4 0.0193(10) 0.0226(11) 0.0334(12) 0.0070(9) 0.0102(9) 0.0053(8)
B5 0.0185(10) 0.0180(10) 0.0235(10) 0.0065(8) 0.0051(8) 0.0024(8)
B6 0.0213(10) 0.0202(10) 0.0236(11) 0.0093(8) 0.0072(9) 0.0024(8)
B7 0.0243(11) 0.0197(10) 0.0286(11) 0.0100(9) 0.0075(9) 0.0039(8)
B8 0.0234(11) 0.0205(11) 0.0329(12) 0.0077(9) 0.0100(10) 0.0048(8)
B9 0.0212(10) 0.0230(11) 0.0287(12) 0.0060(9) 0.0111(9) 0.0027(8)
B10 0.0192(10) 0.0207(10) 0.0268(11) 0.0061(9) 0.0080(9) 0.0017(8)
C1 0.0228(9) 0.0268(10) 0.0272(10) 0.0129(8) 0.0098(8) 0.0072(8)
C2 0.0247(10) 0.0265(10) 0.0286(10) 0.0117(8) 0.0100(8) 0.0044(8)
C3 0.0332(11) 0.0290(11) 0.0246(10) 0.0097(8) 0.0122(9) 0.0100(9)
C4 0.0359(12) 0.0287(11) 0.0317(11) 0.0097(9) 0.0151(10) -0.0010(9)
C5 0.0480(15) 0.0487(15) 0.0460(15) 0.0138(12) 0.0284(13) -0.0002(12)
C6 0.0296(11) 0.0281(11) 0.0282(11) 0.0020(9) 0.0116(9) -0.0030(8)
C7 0.0350(12) 0.0267(11) 0.0316(11) 0.0059(9) 0.0138(10) -0.0002(9)
C8 0.0345(12) 0.0248(10) 0.0311(11) 0.0058(9) 0.0136(10) -0.0003(9)
C9 0.0420(13) 0.0371(13) 0.0349(12) 0.0127(10) 0.0158(11) 0.0005(10)
C10 0.0399(13) 0.0488(15) 0.0304(12) 0.0157(11) 0.0123(11) 0.0048(11)

loop_
_atom_type_symbol
_atom_type_description
_atom_type_scat_dispersion_real
_atom_type_scat_dispersion_imag
_atom_type_scat_source
C C 0.0033 0.0016 'International Tables Vol C Tables 4.2.6.8 and 6.1.1.4'
H H 0.0000 0.0000 'International Tables Vol C Tables 4.2.6.8 and 6.1.1.4'
B B 0.0013 0.0007 'International Tables Vol C Tables 4.2.6.8 and 6.1.1.4'
I I -0.4742 1.8119 'International Tables Vol C Tables 4.2.6.8 and 6.1.1.4'

loop_
_geom_angle_atom_site_label_1
_geom_angle_atom_site_label_2
_geom_angle_atom_site_label_3
_geom_angle
B5 B1 B10 68.42(13)
B5 B1 B3 106.82(16)
B10 B1 B3 107.50(16)
B5 B1 B4 116.65(16)
B10 B1 B4 60.67(13)
B3 B1 B4 60.21(14)
B5 B1 B2 60.89(13)
B10 B1 B2 117.70(16)
B3 B1 B2 59.89(13)
B4 B1 B2 114.36(16)
B5 B1 H1 116.2(16)
B10 B1 H1 116.6(15)
B3 B1 H1 126.6(15)
B4 B1 H1 118.8(16)
B2 B1 H1 116.9(15)
B6 B2 B3 112.09(17)
B6 B2 B1 112.56(16)
B3 B2 B1 59.78(13)
B6 B2 B5 61.89(12)
B3 B2 B5 104.98(16)
B1 B2 B5 58.61(12)
B6 B2 B7 61.23(13)
B3 B2 B7 58.78(13)
B1 B2 B7 105.42(17)
B5 B2 B7 103.34(15)
B6 B2 H2 116.0(14)
B3 B2 H2 121.9(14)
B1 B2 H2 122.7(14)
B5 B2 H2 125.3(14)
B7 B2 H2 123.6(14)
B7 B3 B8 67.83(14)
B7 B3 B1 107.62(16)
B8 B3 B1 107.40(16)
B7 B3 B2 61.07(13)
B8 B3 B2 117.05(16)
B1 B3 B2 60.33(13)
B7 B3 B4 117.19(17)
B8 B3 B4 61.18(14)
B1 B3 B4 59.95(13)
B2 B3 B4 114.52(16)
B7 B3 H3 114.1(13)
B8 B3 H3 114.9(13)
B1 B3 H3 128.8(13)
B2 B3 H3 117.9(13)
B4 B3 H3 119.0(13)
B9 B4 B1 111.92(16)
B9 B4 B3 111.74(17)
B1 B4 B3 59.84(14)
B9 B4 B10 61.39(13)
B1 B4 B10 59.22(13)
B3 B4 B10 106.09(16)
B9 B4 B8 61.28(13)
B1 B4 B8 105.38(17)
B3 B4 B8 58.68(14)
B10 B4 B8 104.15(15)
B9 B4 H4 118.0(14)
B1 B4 H4 121.8(14)
B3 B4 H4 120.5(14)
B10 B4 H4 125.1(14)
B8 B4 H4 123.6(14)
B1 B5 B2 60.50(13)
B1 B5 B6 110.39(15)
B2 B5 B6 57.48(12)
B1 B5 B10 56.04(12)
B2 B5 B10 107.27(15)
B6 B5 B10 119.73(15)
B1 B5 I1 121.05(13)
B2 B5 I1 125.33(14)
B6 B5 I1 118.76(14)
B10 B5 I1 115.70(12)
B1 B5 H56 128.9(12)
B2 B5 H56 101.9(11)
B6 B5 H56 47.8(11)
B10 B5 H56 92.3(12)
I1 B5 H56 108.3(12)
C1 B6 B2 130.18(18)
C1 B6 B7 127.49(17)
B2 B6 B7 61.02(13)
C1 B6 B5 128.54(17)
B2 B6 B5 60.64(12)
B7 B6 B5 102.33(15)
C1 B6 H56 114.3(11)
B2 B6 H56 100.0(10)
B7 B6 H56 111.9(11)
B5 B6 H56 42.6(10)
C1 B6 H67 112.8(12)
B2 B6 H67 101.4(11)
B7 B6 H67 43.6(11)
B5 B6 H67 112.1(12)
H56 B6 H67 90.3(15)
B3 B7 B2 60.15(14)
B3 B7 B6 110.27(16)
B2 B7 B6 57.75(12)
B3 B7 B8 56.15(13)
B2 B7 B8 106.80(16)
B6 B7 B8 119.03(16)
B3 B7 H7 120.3(13)
B2 B7 H7 124.7(13)
B6 B7 H7 119.2(13)
B8 B7 H7 116.3(13)
B3 B7 H67 128.6(12)
B2 B7 H67 100.5(12)
B6 B7 H67 46.0(12)
B8 B7 H67 92.9(12)
H7 B7 H67 109.8(18)
B3 B8 B9 109.80(16)
B3 B8 B4 60.14(14)
B9 B8 B4 57.54(13)
B3 B8 B7 56.02(13)
B9 B8 B7 118.58(16)
B4 B8 B7 106.73(16)
B3 B8 H8 123.4(14)
B9 B8 H8 120.0(14)
B4 B8 H8 130.1(15)
B7 B8 H8 113.4(15)
B3 B8 H89 126.7(14)
B9 B8 H89 46.4(13)
B4 B8 H89 100.2(13)
B7 B8 H89 91.2(14)
H8 B8 H89 107(2)
C6 B9 B4 129.98(19)
C6 B9 B10 128.99(18)
B4 B9 B10 60.78(13)
C6 B9 B8 125.48(18)
B4 B9 B8 61.19(14)
B10 B9 B8 103.67(16)
C6 B9 H89 112.6(13)
B4 B9 H89 100.7(13)
B10 B9 H89 112.5(13)
B8 B9 H89 43.2(13)
C6 B9 H910 111.9(11)
B4 B9 H910 102.9(11)
B10 B9 H910 44.8(11)
B8 B9 H910 115.7(11)
H89 B9 H910 91.7(17)
B1 B10 B4 60.11(13)
B1 B10 B9 109.65(16)
B4 B10 B9 57.83(13)
B1 B10 B5 55.54(12)
B4 B10 B5 105.81(15)
B9 B10 B5 117.03(15)
B1 B10 H10 120.6(14)
B4 B10 H10 126.0(14)
B9 B10 H10 120.8(14)
B5 B10 H10 116.2(14)
B1 B10 H910 130.1(12)
B4 B10 H910 106.1(12)
B9 B10 H910 51.2(12)
B5 B10 H910 90.0(12)
H10 B10 H910 106.1(18)
B5 H56 B6 89.6(15)
B6 H67 B7 90.3(16)
B8 H89 B9 90.3(18)
B9 H910 B10 84.1(16)
C2 C1 B6 112.59(16)
C3 C2 C1 113.94(17)
C4 C3 C2 112.65(18)
C3 C4 C5 112.9(2)
C7 C6 B9 115.74(18)
C6 C7 C8 112.51(18)
C9 C8 C7 115.53(19)
C8 C9 C10 111.8(2)

loop_
_geom_bond_atom_site_label_1
_geom_bond_atom_site_label_2
_geom_bond_distance
I1 B5 2.180(2)
B1 B5 1.753(3)
B1 B10 1.764(3)
B1 B3 1.778(3)
B1 B4 1.780(3)
B1 B2 1.788(3)
B1 H1 1.05(3)
B2 B6 1.736(3)
B2 B3 1.780(3)
B2 B5 1.795(3)
B2 B7 1.796(3)
B2 H2 1.06(3)
B3 B7 1.755(3)
B3 B8 1.757(3)
B3 B4 1.784(4)
B3 H3 1.16(3)
B4 B9 1.736(3)
B4 B10 1.790(3)
B4 B8 1.803(3)
B4 H4 1.07(3)
B5 B6 1.816(3)
B5 B10 1.977(3)
B5 H56 1.23(2)
B6 C1 1.571(3)
B6 B7 1.800(3)
B6 H56 1.35(2)
B6 H67 1.29(3)
B7 B8 1.960(4)
B7 H7 1.07(2)
B7 H67 1.24(3)
B8 B9 1.804(3)
B8 H8 1.06(3)
B8 H89 1.24(3)
B9 C6 1.571(3)
B9 B10 1.800(3)
B9 H89 1.31(3)
B9 H910 1.41(3)
B10 H10 1.06(3)
B10 H910 1.28(3)
C1 C2 1.538(3)
C2 C3 1.534(3)
C3 C4 1.516(3)
C4 C5 1.516(3)
C6 C7 1.521(3)
C7 C8 1.522(3)
C8 C9 1.516(3)
C9 C10 1.522(4)
